data_1569962
loop_
_publ_author_name
'Jiao, Jianmin'
'Li, Heng'
'Xie, Wang'
'Zhao, Yue'
'Lin, Chen'
'Jiang, Juli'
'Wang, Leyong'

_publ_section_title
;
 Host-guest system of a phosphorylated macrocycle assisting structure
 determination of oily molecules in single-crystal form.
;
_journal_issue 41
_journal_name_full 'Chemical science'
_journal_page_first 11402
_journal_page_last 11409
_journal_paper_doi 10.1039/d3sc02995f
_journal_volume 14
_journal_year 2023
_chemical_formula_moiety 'C45 H39 O9 P3, C7 H16 O'
_chemical_formula_sum 'C52 H55 O10 P3'
_chemical_formula_weight 932.87
_space_group_crystal_system triclinic
_space_group_IT_number 2
_space_group_name_Hall '-P 1'
_space_group_name_H-M_alt 'P -1'
_atom_sites_solution_hydrogens geom
_atom_sites_solution_primary dual
_audit_creation_date 2023-03-25
_audit_creation_method
;
Olex2 1.3
(compiled 2020.02.04 svn.rd84adfe8 for OlexSys, GUI svn.r6032)
;
_audit_update_record
;
2023-03-27 deposited with the CCDC.	2023-09-25 downloaded from the CCDC.
;
_cell_angle_alpha 80.5000(10)
_cell_angle_beta 86.4090(10)
_cell_angle_gamma 76.8360(10)
_cell_formula_units_Z 2
_cell_length_a 9.1368(3)
_cell_length_b 11.1106(4)
_cell_length_c 23.2706(7)
_cell_measurement_reflns_used 9817
_cell_measurement_temperature 193.0
_cell_measurement_theta_max 27.48
_cell_measurement_theta_min 2.22
_cell_volume 2267.93(13)
_computing_cell_refinement 'SAINT V8.40B (?, 2016)'
_computing_data_reduction 'SAINT V8.40B (?, 2016)'
_computing_molecular_graphics 'Olex2 1.3 (Dolomanov et al., 2009)'
_computing_publication_material 'Olex2 1.3 (Dolomanov et al., 2009)'
_computing_structure_refinement 'SHELXL 2014/7 (Sheldrick, 2015)'
_computing_structure_solution 'SHELXT 2018/2 (Sheldrick, 2018)'
_diffrn_ambient_temperature 193.0
_diffrn_measured_fraction_theta_full 0.999
_diffrn_measured_fraction_theta_max 0.998
_diffrn_measurement_device_type 'Bruker APEX-II CCD'
_diffrn_measurement_method '\f and \w scans'
_diffrn_radiation_type MoK\a
_diffrn_radiation_wavelength 0.71073
_diffrn_reflns_av_R_equivalents 0.0358
_diffrn_reflns_av_unetI/netI 0.0243
_diffrn_reflns_Laue_measured_fraction_full 0.999
_diffrn_reflns_Laue_measured_fraction_max 0.998
_diffrn_reflns_limit_h_max 11
_diffrn_reflns_limit_h_min -11
_diffrn_reflns_limit_k_max 14
_diffrn_reflns_limit_k_min -14
_diffrn_reflns_limit_l_max 30
_diffrn_reflns_limit_l_min -29
_diffrn_reflns_number 49625
_diffrn_reflns_point_group_measured_fraction_full 0.999
_diffrn_reflns_point_group_measured_fraction_max 0.998
_diffrn_reflns_theta_full 25.242
_diffrn_reflns_theta_max 27.486
_diffrn_reflns_theta_min 1.973
_diffrn_source_current 1.4
_diffrn_source_power 0.07
_diffrn_source_voltage 50.0
_diffrn_standards_number 0
_exptl_absorpt_coefficient_mu 0.193
_exptl_absorpt_correction_T_max 0.7456
_exptl_absorpt_correction_T_min 0.7111
_exptl_absorpt_correction_type multi-scan
_exptl_absorpt_process_details
;
SADABS-2016/2 (Bruker,2016/2) was used for absorption correction.
wR2(int) was 0.0913 before and 0.0405 after correction.
The Ratio of minimum to maximum transmission is 0.9537.
The \l/2 correction factor is Not present.
;
_exptl_crystal_density_diffrn 1.366
_exptl_crystal_description block
_exptl_crystal_F_000 984
_exptl_crystal_size_max 0.27
_exptl_crystal_size_mid 0.22
_exptl_crystal_size_min 0.21
_refine_diff_density_max 0.344
_refine_diff_density_min -0.360
_refine_diff_density_rms 0.050
_refine_ls_extinction_method none
_refine_ls_goodness_of_fit_ref 1.030
_refine_ls_hydrogen_treatment constr
_refine_ls_matrix_type full
_refine_ls_number_parameters 613
_refine_ls_number_reflns 10391
_refine_ls_number_restraints 0
_refine_ls_restrained_S_all 1.030
_refine_ls_R_factor_all 0.0450
_refine_ls_R_factor_gt 0.0410
_refine_ls_shift/su_max 0.001
_refine_ls_shift/su_mean 0.000
_refine_ls_structure_factor_coef Fsqd
_refine_ls_weighting_details 'w=1/[\s^2^(Fo^2^)+(0.0637P)^2^+1.1011P] where P=(Fo^2^+2Fc^2^)/3'
_refine_ls_weighting_scheme calc
_refine_ls_wR_factor_gt 0.1147
_refine_ls_wR_factor_ref 0.1182
_reflns_Friedel_coverage 0.000
_reflns_number_gt 9385
_reflns_number_total 10391
_reflns_threshold_expression 'I > 2\s(I)'
_cod_data_source_file d3sc02995f2.cif
_cod_data_source_block q1_CCDC3
_cod_depositor_comments 'Adding full bibliography for 1569950--1569976.cif.'
_cod_database_code 1569962
_shelx_shelxl_version_number 2014/7
_shelx_space_group_comment
;
The symmetry employed for this shelxl refinement is uniquely defined
by the following loop, which should always be used as a source of
symmetry information in preference to the above space-group names.
They are only intended as comments.
;
_shelx_estimated_absorpt_t_max 0.961
_shelx_estimated_absorpt_t_min 0.950
_olex2_refinement_description
;
1. Fixed Uiso
 At 1.2 times of:
  All C(H) groups, All C(H,H) groups, All C(H,H,H,H) groups
 At 1.5 times of:
  All C(H,H,H) groups, All C(H,H,H,H,H,H) groups, All O(H,H) groups
2. Others
 Sof(H00F)=Sof(HB)=Sof(HC)=Sof(HD)=Sof(HF)=Sof(HG)=Sof(C1)=Sof(H1A)=Sof(H1B)=
 Sof(C2)=Sof(H2A)=1-FVAR(1)
 Sof(H00E)=Sof(H5)=Sof(H)=Sof(HA)=Sof(H6)=Sof(HE)=Sof(C01Q)=Sof(H8)=Sof(C01S)=
 Sof(H10)=Sof(HK)=FVAR(1)
3.a Ternary CH refined with riding coordinates:
 C01Q(H8), C2(H2A)
3.b Secondary CH2 refined with riding coordinates:
 C00N(H00A,H00B), C00U(H00C,H00D), C010(H01A,H01B), C01L(H6,HE), C01L(HF,HG),
 C01O(H7,HH), C01S(H10,HK), C01T(H11,HL), C1(H1A,H1B)
3.c Aromatic/amide H refined with riding coordinates:
 C012(H012), C013(H013), C017(H017), C019(H019), C01B(H01R), C01D(H01V),
 C01E(H01W), C01F(H01X), C01G(H01Y), C01H(H01Z), C01J(H01), C01K(H1), C01M(H2),
 C01N(H3), C01P(H4)
3.d Tetrahedral OH refined with riding coordinates:
 O00D(H00E), O00D(H00F)
3.e Idealised Me refined as rotating group:
 C014(H01C,H01D,H01E), C015(H01F,H01G,H01H), C016(H01I,H01J,H01K), C018(H01L,
 H01M,H01N), C01A(H01O,H01P,H01Q), C01C(H01S,H01T,H01U), C01I(H5,H,HA), C01I(HB,
 HC,HD), C01R(H9,HI,HJ)
;
_olex2_submission_special_instructions 'No special instructions were received'

loop_
_space_group_symop_operation_xyz
'x, y, z'
'-x, -y, -z'

loop_
_atom_site_label
_atom_site_type_symbol
_atom_site_fract_x
_atom_site_fract_y
_atom_site_fract_z
_atom_site_U_iso_or_equiv
_atom_site_adp_type
_atom_site_occupancy
_atom_site_site_symmetry_order
_atom_site_calc_flag
_atom_site_refinement_flags_posn
_atom_site_refinement_flags_adp
_atom_site_refinement_flags_occupancy
_atom_site_disorder_assembly
_atom_site_disorder_group
P001 P 0.23798(4) 1.06940(3) 0.56277(2) 0.02625(9) Uani 1 1 d . . . . .
P002 P 0.29286(5) 0.97637(4) 0.88039(2) 0.02934(10) Uani 1 1 d . . . . .
P003 P 0.54595(4) 0.41844(4) 0.72281(2) 0.02894(10) Uani 1 1 d . . . . .
O004 O 0.37719(12) 0.96593(10) 0.54470(4) 0.0289(2) Uani 1 1 d . . . . .
O005 O 0.31012(13) 1.15057(10) 0.59852(5) 0.0304(2) Uani 1 1 d . . . . .
O006 O 0.59269(12) 0.49551(10) 0.66367(5) 0.0311(2) Uani 1 1 d . . . . .
O007 O 0.35449(13) 1.07980(10) 0.83655(5) 0.0322(2) Uani 1 1 d . . . . .
O008 O 0.43489(13) 0.86191(10) 0.88976(5) 0.0318(2) Uani 1 1 d . . . . .
O009 O 0.11619(13) 1.01649(11) 0.59287(5) 0.0335(2) Uani 1 1 d . . . . .
O00A O 0.62331(12) 0.46119(10) 0.77290(5) 0.0309(2) Uani 1 1 d . . . . .
O00B O 0.38329(13) 0.43039(11) 0.73162(6) 0.0390(3) Uani 1 1 d . . . . .
O00C O 0.15780(14) 0.94381(11) 0.86260(5) 0.0370(3) Uani 1 1 d . . . . .
O00D O 0.08669(17) 0.59281(14) 0.72557(7) 0.0546(4) Uani 1 1 d . . . . .
H00E H 0.1751 0.5501 0.7290 0.082 Uiso 0.742(6) 1 calc R U P A 1
H00F H 0.1626 0.5378 0.7187 0.082 Uiso 0.258(6) 1 calc R U P A 2
C00E C 0.41886(17) 0.84839(14) 0.58013(6) 0.0268(3) Uani 1 1 d . . . . .
C00F C 0.31705(18) 1.12437(14) 0.65983(6) 0.0280(3) Uani 1 1 d . . . . .
C00G C 0.21308(18) 1.20415(14) 0.69056(7) 0.0301(3) Uani 1 1 d . . . . .
C00H C 0.43217(17) 1.02798(13) 0.68438(6) 0.0264(3) Uani 1 1 d . . . . .
C00I C 0.44405(17) 1.00964(14) 0.74537(6) 0.0273(3) Uani 1 1 d . . . . .
C00J C 0.37899(17) 0.74839(14) 0.56089(6) 0.0285(3) Uani 1 1 d . . . . .
C00K C 0.46766(17) 0.76506(14) 0.85571(6) 0.0280(3) Uani 1 1 d . . . . .
C00L C 0.48595(17) 0.54836(14) 0.85238(7) 0.0295(3) Uani 1 1 d . . . . .
C00M C 0.55853(16) 0.71774(14) 0.65995(6) 0.0256(3) Uani 1 1 d . . . . .
C00N C 0.54429(17) 0.95446(14) 0.64471(6) 0.0272(3) Uani 1 1 d . . . . .
H00A H 0.5567 1.0112 0.6081 0.033 Uiso 1 1 calc R U . . .
H00B H 0.6428 0.9287 0.6638 0.033 Uiso 1 1 calc R U . . .
C00O C 0.43836(17) 0.65099(15) 0.88189(6) 0.0297(3) Uani 1 1 d . . . . .
C00P C 0.53702(16) 0.78605(14) 0.80090(6) 0.0264(3) Uani 1 1 d . . . . .
C00Q C 0.50392(16) 0.83841(14) 0.62920(6) 0.0255(3) Uani 1 1 d . . . . .
C00R C 0.55875(16) 0.56799(14) 0.79856(7) 0.0276(3) Uani 1 1 d . . . . .
C00S C 0.51996(17) 0.61787(14) 0.63985(6) 0.0277(3) Uani 1 1 d . . . . .
C00T C 0.58316(16) 0.68338(14) 0.77077(6) 0.0264(3) Uani 1 1 d . . . . .
C00U C 0.66243(16) 0.69190(14) 0.71132(6) 0.0274(3) Uani 1 1 d . . . . .
H00C H 0.7365 0.6123 0.7093 0.033 Uiso 1 1 calc R U . . .
H00D H 0.7188 0.7592 0.7075 0.033 Uiso 1 1 calc R U . . .
C00V C 0.18986(18) 1.17502(14) 0.49711(6) 0.0298(3) Uani 1 1 d . . . . .
C00W C 0.42828(17) 0.62891(14) 0.59288(7) 0.0298(3) Uani 1 1 d . . . . .
C00X C 0.22492(18) 1.18610(14) 0.75104(7) 0.0308(3) Uani 1 1 d . . . . .
C00Y C 0.33952(18) 1.08971(14) 0.77581(6) 0.0291(3) Uani 1 1 d . . . . .
C00Z C 0.66812(18) 0.27022(14) 0.71832(7) 0.0314(3) Uani 1 1 d . . . . .
C010 C 0.56950(17) 0.91427(14) 0.77817(6) 0.0280(3) Uani 1 1 d . . . . .
H01A H 0.5947 0.9496 0.8117 0.034 Uiso 1 1 calc R U . . .
H01B H 0.6597 0.9027 0.7521 0.034 Uiso 1 1 calc R U . . .
C011 C 0.27888(19) 1.03591(16) 0.94764(7) 0.0340(3) Uani 1 1 d . . . . .
C012 C 0.6971(2) 0.22989(16) 0.66416(8) 0.0369(3) Uani 1 1 d . . . . .
H012 H 0.6420 0.2759 0.6313 0.044 Uiso 1 1 calc R U . . .
C013 C 0.11430(19) 1.13745(16) 0.45542(7) 0.0355(3) Uani 1 1 d . . . . .
H013 H 0.1006 1.0541 0.4604 0.043 Uiso 1 1 calc R U . . .
C014 C 0.0960(2) 1.30838(16) 0.65945(8) 0.0379(4) Uani 1 1 d . . . . .
H01C H 0.1066 1.3069 0.6174 0.057 Uiso 1 1 calc R U . . .
H01D H 0.1095 1.3889 0.6676 0.057 Uiso 1 1 calc R U . . .
H01E H -0.0044 1.2972 0.6731 0.057 Uiso 1 1 calc R U . . .
C015 C 0.2923(2) 0.76989(16) 0.50581(7) 0.0378(4) Uani 1 1 d . . . . .
H01F H 0.2984 0.6897 0.4925 0.057 Uiso 1 1 calc R U . . .
H01G H 0.3353 0.8254 0.4756 0.057 Uiso 1 1 calc R U . . .
H01H H 0.1868 0.8086 0.5135 0.057 Uiso 1 1 calc R U . . .
C016 C 0.4606(2) 0.42035(16) 0.87766(8) 0.0387(4) Uani 1 1 d . . . . .
H01I H 0.5335 0.3813 0.9081 0.058 Uiso 1 1 calc R U . . .
H01J H 0.4735 0.3682 0.8468 0.058 Uiso 1 1 calc R U . . .
H01K H 0.3584 0.4284 0.8945 0.058 Uiso 1 1 calc R U . . .
C017 C 0.2120(2) 1.29690(16) 0.48889(8) 0.0414(4) Uani 1 1 d . . . . .
H017 H 0.2653 1.3228 0.5167 0.050 Uiso 1 1 calc R U . . .
C018 C 0.1224(2) 1.26819(16) 0.78890(8) 0.0384(4) Uani 1 1 d . . . . .
H01L H 0.0724 1.2165 0.8184 0.058 Uiso 1 1 calc R U . . .
H01M H 0.0467 1.3290 0.7648 0.058 Uiso 1 1 calc R U . . .
H01N H 0.1814 1.3126 0.8082 0.058 Uiso 1 1 calc R U . . .
C019 C 0.7455(2) 0.19923(16) 0.76652(8) 0.0396(4) Uani 1 1 d . . . . .
H019 H 0.7242 0.2244 0.8038 0.048 Uiso 1 1 calc R U . . .
C01A C 0.3592(2) 0.64062(17) 0.94064(7) 0.0395(4) Uani 1 1 d . . . . .
H01O H 0.4022 0.6843 0.9664 0.059 Uiso 1 1 calc R U . . .
H01P H 0.3719 0.5522 0.9577 0.059 Uiso 1 1 calc R U . . .
H01Q H 0.2518 0.6786 0.9361 0.059 Uiso 1 1 calc R U . . .
C01B C 0.8059(2) 0.12281(16) 0.65831(9) 0.0409(4) Uani 1 1 d . . . . .
H01R H 0.8258 0.0959 0.6213 0.049 Uiso 1 1 calc R U . . .
C01C C 0.3875(2) 0.51437(16) 0.57706(8) 0.0408(4) Uani 1 1 d . . . . .
H01S H 0.2891 0.5384 0.5588 0.061 Uiso 1 1 calc R U . . .
H01T H 0.3832 0.4534 0.6124 0.061 Uiso 1 1 calc R U . . .
H01U H 0.4636 0.4770 0.5497 0.061 Uiso 1 1 calc R U . . .
C01D C 0.8853(2) 0.05534(16) 0.70587(9) 0.0425(4) Uani 1 1 d . . . . .
H01V H 0.9620 -0.0164 0.7013 0.051 Uiso 1 1 calc R U . . .
C01E C 0.0788(2) 1.34268(19) 0.39940(8) 0.0449(4) Uani 1 1 d . . . . .
H01W H 0.0392 1.4006 0.3663 0.054 Uiso 1 1 calc R U . . .
C01F C 0.0590(2) 1.22162(19) 0.40666(8) 0.0422(4) Uani 1 1 d . . . . .
H01X H 0.0076 1.1959 0.3783 0.051 Uiso 1 1 calc R U . . .
C01G C 0.8543(2) 0.09119(17) 0.76033(9) 0.0448(4) Uani 1 1 d . . . . .
H01Y H 0.9068 0.0425 0.7933 0.054 Uiso 1 1 calc R U . . .
C01H C 0.1557(3) 1.38005(18) 0.43996(9) 0.0478(4) Uani 1 1 d . . . . .
H01Z H 0.1702 1.4632 0.4344 0.057 Uiso 1 1 calc R U . . .
C01I C 0.1900(2) 0.77127(19) 0.73405(10) 0.0470(4) Uani 1 1 d . . . . .
H5 H 0.2888 0.7153 0.7414 0.071 Uiso 0.742(6) 1 calc R U P A 1
H H 0.1784 0.8413 0.7559 0.071 Uiso 0.742(6) 1 calc R U P A 1
HA H 0.1814 0.8035 0.6923 0.071 Uiso 0.742(6) 1 calc R U P A 1
HB H 0.2901 0.7355 0.7189 0.071 Uiso 0.258(6) 1 calc R U P A 2
HC H 0.1972 0.8353 0.7575 0.071 Uiso 0.258(6) 1 calc R U P A 2
HD H 0.1232 0.8093 0.7015 0.071 Uiso 0.258(6) 1 calc R U P A 2
C01J C 0.3440(3) 1.1325(2) 0.95527(9) 0.0520(5) Uani 1 1 d . . . . .
H01 H 0.4020 1.1681 0.9246 0.062 Uiso 1 1 calc R U . . .
C01K C 0.1970(3) 0.9833(2) 0.99320(9) 0.0570(6) Uani 1 1 d . . . . .
H1 H 0.1533 0.9159 0.9884 0.068 Uiso 1 1 calc R U . . .
C01L C -0.0556(3) 0.5963(2) 0.84361(9) 0.0579(5) Uani 1 1 d . . . . .
H6 H -0.1520 0.6593 0.8406 0.069 Uiso 0.742(6) 1 calc R U P A 1
HE H -0.0631 0.5290 0.8216 0.069 Uiso 0.742(6) 1 calc R U P A 1
HF H -0.0086 0.5269 0.8221 0.069 Uiso 0.258(6) 1 calc R U P A 2
HG H -0.1654 0.6057 0.8408 0.069 Uiso 0.258(6) 1 calc R U P A 2
C01M C 0.2421(3) 1.1259(2) 1.05297(9) 0.0599(6) Uani 1 1 d . . . . .
H2 H 0.2289 1.1574 1.0889 0.072 Uiso 1 1 calc R U . . .
C01N C 0.3239(3) 1.1774(2) 1.00835(10) 0.0648(7) Uani 1 1 d . . . . .
H3 H 0.3676 1.2446 1.0136 0.078 Uiso 1 1 calc R U . . .
C01O C -0.0241(3) 0.5435(3) 0.90602(10) 0.0632(6) Uani 1 1 d . . . . .
H7 H -0.0212 0.6130 0.9273 0.076 Uiso 1 1 calc R U . . .
HH H 0.0769 0.4869 0.9081 0.076 Uiso 1 1 calc R U . . .
C01P C 0.1788(3) 1.0287(3) 1.04587(10) 0.0691(7) Uani 1 1 d . . . . .
H4 H 0.1226 0.9925 1.0770 0.083 Uiso 1 1 calc R U . . .
C01Q C 0.0714(3) 0.7017(3) 0.75302(14) 0.0354(6) Uani 0.742(6) 1 d . . P A 1
H8 H -0.0288 0.7583 0.7435 0.042 Uiso 0.742(6) 1 calc R U P A 1
C01R C -0.1305(3) 0.3487(3) 0.91705(13) 0.0771(8) Uani 1 1 d . . . . .
H9 H -0.1492 0.3627 0.8752 0.116 Uiso 1 1 calc R U . . .
HI H -0.2075 0.3092 0.9384 0.116 Uiso 1 1 calc R U . . .
HJ H -0.0311 0.2939 0.9246 0.116 Uiso 1 1 calc R U . . .
C01S C 0.0766(3) 0.6586(2) 0.81799(11) 0.0399(7) Uani 0.742(6) 1 d . . P A 1
H10 H 0.0749 0.7314 0.8376 0.048 Uiso 0.742(6) 1 calc R U P A 1
HK H 0.1729 0.5978 0.8271 0.048 Uiso 0.742(6) 1 calc R U P A 1
C01T C -0.1363(3) 0.4720(3) 0.93682(11) 0.0741(7) Uani 1 1 d . . . . .
H11 H -0.1183 0.4566 0.9792 0.089 Uiso 1 1 calc R U . . .
HL H -0.2388 0.5249 0.9307 0.089 Uiso 1 1 calc R U . . .
C1 C -0.0235(9) 0.7094(8) 0.8062(4) 0.046(2) Uani 0.258(6) 1 d . . P A 2
H1A H -0.0105 0.7725 0.8298 0.056 Uiso 0.258(6) 1 calc R U P A 2
H1B H -0.1043 0.7477 0.7781 0.056 Uiso 0.258(6) 1 calc R U P A 2
C2 C 0.1200(10) 0.6572(8) 0.7760(4) 0.0392(19) Uani 0.258(6) 1 d . . P A 2
H2A H 0.1954 0.6009 0.8034 0.047 Uiso 0.258(6) 1 calc R U P A 2

loop_
_atom_site_aniso_label
_atom_site_aniso_U_11
_atom_site_aniso_U_22
_atom_site_aniso_U_33
_atom_site_aniso_U_23
_atom_site_aniso_U_13
_atom_site_aniso_U_12
P001 0.0313(2) 0.02540(18) 0.02273(18) -0.00356(13) 0.00220(14) -0.00862(14)
P002 0.0353(2) 0.0312(2) 0.02391(18) -0.00823(14) 0.00052(15) -0.00984(16)
P003 0.0282(2) 0.02558(19) 0.0326(2) -0.00670(15) -0.00026(15) -0.00382(14)
O004 0.0340(6) 0.0288(5) 0.0231(5) -0.0032(4) 0.0036(4) -0.0071(4)
O005 0.0421(6) 0.0269(5) 0.0241(5) -0.0035(4) -0.0001(4) -0.0118(4)
O006 0.0342(6) 0.0258(5) 0.0322(6) -0.0066(4) -0.0007(4) -0.0029(4)
O007 0.0440(6) 0.0314(5) 0.0243(5) -0.0085(4) 0.0011(4) -0.0123(5)
O008 0.0382(6) 0.0336(6) 0.0252(5) -0.0094(4) -0.0014(4) -0.0075(5)
O009 0.0354(6) 0.0337(6) 0.0326(6) -0.0048(4) 0.0059(5) -0.0123(5)
O00A 0.0326(6) 0.0270(5) 0.0323(5) -0.0071(4) -0.0016(4) -0.0027(4)
O00B 0.0307(6) 0.0375(6) 0.0489(7) -0.0096(5) 0.0010(5) -0.0066(5)
O00C 0.0377(6) 0.0417(6) 0.0351(6) -0.0101(5) -0.0021(5) -0.0130(5)
O00D 0.0466(8) 0.0542(8) 0.0689(10) -0.0296(7) -0.0045(7) -0.0084(6)
C00E 0.0279(7) 0.0265(7) 0.0252(7) -0.0047(5) 0.0048(5) -0.0055(5)
C00F 0.0373(8) 0.0262(7) 0.0236(7) -0.0047(5) 0.0004(6) -0.0130(6)
C00G 0.0369(8) 0.0237(7) 0.0317(7) -0.0053(6) 0.0003(6) -0.0106(6)
C00H 0.0305(7) 0.0255(7) 0.0269(7) -0.0064(5) 0.0025(5) -0.0129(6)
C00I 0.0310(7) 0.0266(7) 0.0279(7) -0.0057(5) 0.0007(6) -0.0130(6)
C00J 0.0295(7) 0.0308(7) 0.0260(7) -0.0084(6) 0.0011(6) -0.0057(6)
C00K 0.0286(7) 0.0306(7) 0.0257(7) -0.0075(6) -0.0026(5) -0.0057(6)
C00L 0.0293(7) 0.0295(7) 0.0287(7) -0.0015(6) -0.0040(6) -0.0057(6)
C00M 0.0233(6) 0.0295(7) 0.0247(7) -0.0065(5) 0.0033(5) -0.0062(5)
C00N 0.0282(7) 0.0292(7) 0.0266(7) -0.0054(5) 0.0033(5) -0.0114(6)
C00O 0.0297(7) 0.0332(8) 0.0252(7) -0.0032(6) -0.0014(6) -0.0057(6)
C00P 0.0242(7) 0.0296(7) 0.0264(7) -0.0050(5) -0.0035(5) -0.0070(5)
C00Q 0.0247(6) 0.0283(7) 0.0250(7) -0.0074(5) 0.0052(5) -0.0082(5)
C00R 0.0263(7) 0.0280(7) 0.0288(7) -0.0074(6) -0.0028(5) -0.0040(5)
C00S 0.0289(7) 0.0257(7) 0.0281(7) -0.0060(5) 0.0025(6) -0.0047(5)
C00T 0.0227(6) 0.0309(7) 0.0262(7) -0.0052(5) -0.0023(5) -0.0063(5)
C00U 0.0232(6) 0.0313(7) 0.0286(7) -0.0071(6) 0.0006(5) -0.0066(5)
C00V 0.0337(8) 0.0292(7) 0.0254(7) -0.0024(6) 0.0027(6) -0.0067(6)
C00W 0.0318(7) 0.0288(7) 0.0301(7) -0.0099(6) 0.0007(6) -0.0063(6)
C00X 0.0390(8) 0.0255(7) 0.0307(7) -0.0082(6) 0.0036(6) -0.0112(6)
C00Y 0.0385(8) 0.0277(7) 0.0246(7) -0.0065(5) 0.0012(6) -0.0133(6)
C00Z 0.0299(7) 0.0254(7) 0.0390(8) -0.0069(6) 0.0013(6) -0.0057(6)
C010 0.0288(7) 0.0317(7) 0.0269(7) -0.0073(6) -0.0003(5) -0.0119(6)
C011 0.0395(8) 0.0371(8) 0.0264(7) -0.0111(6) -0.0003(6) -0.0065(7)
C012 0.0381(9) 0.0319(8) 0.0402(9) -0.0089(7) -0.0002(7) -0.0047(7)
C013 0.0396(9) 0.0376(8) 0.0296(8) -0.0046(6) -0.0013(6) -0.0096(7)
C014 0.0448(9) 0.0296(8) 0.0366(9) -0.0051(6) -0.0015(7) -0.0024(7)
C015 0.0477(10) 0.0351(8) 0.0317(8) -0.0105(6) -0.0081(7) -0.0055(7)
C016 0.0468(10) 0.0310(8) 0.0363(8) -0.0007(6) 0.0021(7) -0.0088(7)
C017 0.0585(11) 0.0334(8) 0.0333(8) -0.0004(7) -0.0023(8) -0.0152(8)
C018 0.0471(10) 0.0324(8) 0.0348(8) -0.0108(7) 0.0040(7) -0.0044(7)
C019 0.0473(10) 0.0301(8) 0.0396(9) -0.0039(7) -0.0039(7) -0.0053(7)
C01A 0.0499(10) 0.0386(9) 0.0298(8) -0.0041(7) 0.0076(7) -0.0125(7)
C01B 0.0399(9) 0.0332(8) 0.0510(10) -0.0143(7) 0.0072(8) -0.0075(7)
C01C 0.0524(10) 0.0317(8) 0.0419(9) -0.0103(7) -0.0096(8) -0.0112(7)
C01D 0.0354(9) 0.0260(8) 0.0646(12) -0.0080(7) 0.0036(8) -0.0043(6)
C01E 0.0444(10) 0.0478(10) 0.0310(8) 0.0055(7) 0.0034(7) 0.0040(8)
C01F 0.0412(9) 0.0542(11) 0.0286(8) -0.0042(7) -0.0032(7) -0.0063(8)
C01G 0.0461(10) 0.0296(8) 0.0557(11) 0.0005(7) -0.0090(8) -0.0053(7)
C01H 0.0648(13) 0.0334(9) 0.0410(10) 0.0042(7) 0.0014(9) -0.0098(8)
C01I 0.0339(9) 0.0504(11) 0.0569(12) -0.0101(9) -0.0063(8) -0.0069(8)
C01J 0.0787(15) 0.0519(11) 0.0346(9) -0.0142(8) -0.0009(9) -0.0280(11)
C01K 0.0705(14) 0.0735(15) 0.0379(10) -0.0207(10) 0.0148(9) -0.0341(12)
C01L 0.0768(15) 0.0644(14) 0.0397(10) -0.0111(9) -0.0017(10) -0.0283(12)
C01M 0.0695(14) 0.0750(15) 0.0370(10) -0.0284(10) -0.0046(10) -0.0047(12)
C01N 0.0998(19) 0.0628(14) 0.0437(11) -0.0246(10) -0.0077(12) -0.0291(13)
C01O 0.0526(12) 0.0883(18) 0.0517(12) -0.0059(12) -0.0091(10) -0.0230(12)
C01P 0.0764(16) 0.104(2) 0.0354(10) -0.0254(12) 0.0176(10) -0.0319(15)
C01Q 0.0316(12) 0.0352(13) 0.0381(14) -0.0036(11) -0.0093(11) -0.0038(10)
C01R 0.0761(18) 0.0851(19) 0.0680(17) -0.0041(14) 0.0168(14) -0.0243(15)
C01S 0.0357(15) 0.0485(14) 0.0376(15) -0.0088(10) -0.0084(10) -0.0101(11)
C01T 0.0808(18) 0.105(2) 0.0406(12) -0.0069(13) 0.0053(11) -0.0343(16)
C1 0.034(4) 0.052(4) 0.054(5) -0.017(3) -0.010(3) -0.003(3)
C2 0.043(4) 0.040(4) 0.034(4) -0.005(3) -0.012(3) -0.004(3)

loop_
_atom_type_symbol
_atom_type_description
_atom_type_scat_dispersion_real
_atom_type_scat_dispersion_imag
_atom_type_scat_source
C C 0.0033 0.0016 'International Tables Vol C Tables 4.2.6.8 and 6.1.1.4'
H H 0.0000 0.0000 'International Tables Vol C Tables 4.2.6.8 and 6.1.1.4'
O O 0.0106 0.0060 'International Tables Vol C Tables 4.2.6.8 and 6.1.1.4'
P P 0.1023 0.0942 'International Tables Vol C Tables 4.2.6.8 and 6.1.1.4'

loop_
_geom_angle_atom_site_label_1
_geom_angle_atom_site_label_2
_geom_angle_atom_site_label_3
_geom_angle
_geom_angle_site_symmetry_1
_geom_angle_site_symmetry_3
_geom_angle_publ_flag
O004 P001 C00V 104.55(6) . . ?
O005 P001 O004 104.42(6) . . ?
O005 P001 C00V 101.61(7) . . ?
O009 P001 O004 113.23(6) . . ?
O009 P001 O005 115.56(6) . . ?
O009 P001 C00V 115.96(7) . . ?
O007 P002 O008 103.64(6) . . ?
O007 P002 C011 102.42(7) . . ?
O008 P002 C011 102.44(7) . . ?
O00C P002 O007 115.83(7) . . ?
O00C P002 O008 114.24(7) . . ?
O00C P002 C011 116.42(8) . . ?
O006 P003 O00A 105.77(6) . . ?
O006 P003 C00Z 99.62(7) . . ?
O00A P003 C00Z 100.33(7) . . ?
O00B P003 O006 114.06(7) . . ?
O00B P003 O00A 113.96(7) . . ?
O00B P003 C00Z 120.91(7) . . ?
C00E O004 P001 120.79(9) . . ?
C00F O005 P001 121.46(9) . . ?
C00S O006 P003 125.65(10) . . ?
C00Y O007 P002 120.66(9) . . ?
C00K O008 P002 123.76(10) . . ?
C00R O00A P003 123.31(10) . . ?
C01Q O00D H00E 109.5 . . ?
C2 O00D H00F 109.5 . . ?
C00J C00E O004 116.35(13) . . ?
C00J C00E C00Q 124.74(14) . . ?
C00Q C00E O004 118.78(13) . . ?
C00G C00F O005 116.28(13) . . ?
C00H C00F O005 118.08(13) . . ?
C00H C00F C00G 125.47(14) . . ?
C00F C00G C00X 117.39(14) . . ?
C00F C00G C014 121.16(14) . . ?
C00X C00G C014 121.42(14) . . ?
C00F C00H C00I 117.17(13) . . ?
C00F C00H C00N 119.42(13) . . ?
C00I C00H C00N 123.27(14) . . ?
C00H C00I C010 123.41(13) . . ?
C00Y C00I C00H 117.02(14) . . ?
C00Y C00I C010 119.44(13) . . ?
C00E C00J C00W 117.68(14) . . ?
C00E C00J C015 119.96(14) . . ?
C00W C00J C015 122.30(14) . . ?
C00O C00K O008 116.19(13) . . ?
C00O C00K C00P 124.68(14) . . ?
C00P C00K O008 118.93(13) . . ?
C00O C00L C016 121.81(14) . . ?
C00R C00L C00O 117.52(14) . . ?
C00R C00L C016 120.68(14) . . ?
C00Q C00M C00U 123.19(13) . . ?
C00S C00M C00Q 117.31(13) . . ?
C00S C00M C00U 119.43(13) . . ?
C00H C00N H00A 108.3 . . ?
C00H C00N H00B 108.3 . . ?
H00A C00N H00B 107.4 . . ?
C00Q C00N C00H 116.11(12) . . ?
C00Q C00N H00A 108.3 . . ?
C00Q C00N H00B 108.3 . . ?
C00K C00O C00L 117.99(14) . . ?
C00K C00O C01A 119.83(14) . . ?
C00L C00O C01A 122.17(14) . . ?
C00K C00P C00T 117.42(14) . . ?
C00K C00P C010 119.60(13) . . ?
C00T C00P C010 122.83(13) . . ?
C00E C00Q C00M 117.52(13) . . ?
C00E C00Q C00N 119.76(13) . . ?
C00M C00Q C00N 122.54(13) . . ?
C00L C00R O00A 116.84(13) . . ?
C00L C00R C00T 124.92(14) . . ?
C00T C00R O00A 118.01(13) . . ?
C00M C00S O006 118.20(13) . . ?
C00W C00S O006 116.36(13) . . ?
C00W C00S C00M 124.96(14) . . ?
C00P C00T C00U 123.16(13) . . ?
C00R C00T C00P 117.38(13) . . ?
C00R C00T C00U 119.41(13) . . ?
C00M C00U H00C 108.6 . . ?
C00M C00U H00D 108.6 . . ?
C00T C00U C00M 114.63(12) . . ?
C00T C00U H00C 108.6 . . ?
C00T C00U H00D 108.6 . . ?
H00C C00U H00D 107.6 . . ?
C013 C00V P001 118.00(12) . . ?
C013 C00V C017 119.57(15) . . ?
C017 C00V P001 122.11(13) . . ?
C00J C00W C01C 122.14(14) . . ?
C00S C00W C00J 117.62(14) . . ?
C00S C00W C01C 120.23(14) . . ?
C00G C00X C018 122.51(15) . . ?
C00Y C00X C00G 117.38(14) . . ?
C00Y C00X C018 120.09(14) . . ?
C00I C00Y O007 118.55(14) . . ?
C00X C00Y O007 115.74(13) . . ?
C00X C00Y C00I 125.57(14) . . ?
C012 C00Z P003 119.16(13) . . ?
C019 C00Z P003 121.32(13) . . ?
C019 C00Z C012 119.26(15) . . ?
C00I C010 C00P 116.26(12) . . ?
C00I C010 H01A 108.2 . . ?
C00I C010 H01B 108.2 . . ?
C00P C010 H01A 108.2 . . ?
C00P C010 H01B 108.2 . . ?
H01A C010 H01B 107.4 . . ?
C01J C011 P002 122.54(14) . . ?
C01J C011 C01K 119.60(17) . . ?
C01K C011 P002 117.85(14) . . ?
C00Z C012 H012 119.9 . . ?
C01B C012 C00Z 120.14(17) . . ?
C01B C012 H012 119.9 . . ?
C00V C013 H013 120.0 . . ?
C01F C013 C00V 120.07(16) . . ?
C01F C013 H013 120.0 . . ?
C00G C014 H01C 109.5 . . ?
C00G C014 H01D 109.5 . . ?
C00G C014 H01E 109.5 . . ?
H01C C014 H01D 109.5 . . ?
H01C C014 H01E 109.5 . . ?
H01D C014 H01E 109.5 . . ?
C00J C015 H01F 109.5 . . ?
C00J C015 H01G 109.5 . . ?
C00J C015 H01H 109.5 . . ?
H01F C015 H01G 109.5 . . ?
H01F C015 H01H 109.5 . . ?
H01G C015 H01H 109.5 . . ?
C00L C016 H01I 109.5 . . ?
C00L C016 H01J 109.5 . . ?
C00L C016 H01K 109.5 . . ?
H01I C016 H01J 109.5 . . ?
H01I C016 H01K 109.5 . . ?
H01J C016 H01K 109.5 . . ?
C00V C017 H017 120.2 . . ?
C01H C017 C00V 119.65(17) . . ?
C01H C017 H017 120.2 . . ?
C00X C018 H01L 109.5 . . ?
C00X C018 H01M 109.5 . . ?
C00X C018 H01N 109.5 . . ?
H01L C018 H01M 109.5 . . ?
H01L C018 H01N 109.5 . . ?
H01M C018 H01N 109.5 . . ?
C00Z C019 H019 119.9 . . ?
C00Z C019 C01G 120.22(17) . . ?
C01G C019 H019 119.9 . . ?
C00O C01A H01O 109.5 . . ?
C00O C01A H01P 109.5 . . ?
C00O C01A H01Q 109.5 . . ?
H01O C01A H01P 109.5 . . ?
H01O C01A H01Q 109.5 . . ?
H01P C01A H01Q 109.5 . . ?
C012 C01B H01R 119.9 . . ?
C01D C01B C012 120.17(17) . . ?
C01D C01B H01R 119.9 . . ?
C00W C01C H01S 109.5 . . ?
C00W C01C H01T 109.5 . . ?
C00W C01C H01U 109.5 . . ?
H01S C01C H01T 109.5 . . ?
H01S C01C H01U 109.5 . . ?
H01T C01C H01U 109.5 . . ?
C01B C01D H01V 119.7 . . ?
C01B C01D C01G 120.53(16) . . ?
C01G C01D H01V 119.7 . . ?
C01F C01E H01W 119.9 . . ?
C01F C01E C01H 120.28(17) . . ?
C01H C01E H01W 119.9 . . ?
C013 C01F H01X 120.0 . . ?
C01E C01F C013 120.03(17) . . ?
C01E C01F H01X 120.0 . . ?
C019 C01G H01Y 120.2 . . ?
C01D C01G C019 119.61(18) . . ?
C01D C01G H01Y 120.2 . . ?
C017 C01H H01Z 119.8 . . ?
C01E C01H C017 120.39(18) . . ?
C01E C01H H01Z 119.8 . . ?
H5 C01I H 109.5 . . ?
H5 C01I HA 109.5 . . ?
H C01I HA 109.5 . . ?
HB C01I HC 109.5 . . ?
HB C01I HD 109.5 . . ?
HC C01I HD 109.5 . . ?
C01Q C01I H5 109.5 . . ?
C01Q C01I H 109.5 . . ?
C01Q C01I HA 109.5 . . ?
C2 C01I HB 109.5 . . ?
C2 C01I HC 109.5 . . ?
C2 C01I HD 109.5 . . ?
C011 C01J H01 120.3 . . ?
C011 C01J C01N 119.5(2) . . ?
C01N C01J H01 120.3 . . ?
C011 C01K H1 119.9 . . ?
C011 C01K C01P 120.2(2) . . ?
C01P C01K H1 119.9 . . ?
H6 C01L HE 108.4 . . ?
HF C01L HG 105.6 . . ?
C01O C01L H6 110.1 . . ?
C01O C01L HE 110.1 . . ?
C01O C01L HF 104.3 . . ?
C01O C01L HG 104.3 . . ?
C01O C01L C01S 107.9(2) . . ?
C01S C01L H6 110.1 . . ?
C01S C01L HE 110.1 . . ?
C1 C01L HF 104.3 . . ?
C1 C01L HG 104.3 . . ?
C1 C01L C01O 131.8(3) . . ?
C01N C01M H2 120.0 . . ?
C01N C01M C01P 120.05(19) . . ?
C01P C01M H2 120.0 . . ?
C01J C01N H3 119.7 . . ?
C01M C01N C01J 120.7(2) . . ?
C01M C01N H3 119.7 . . ?
C01L C01O H7 108.5 . . ?
C01L C01O HH 108.5 . . ?
C01L C01O C01T 115.0(2) . . ?
H7 C01O HH 107.5 . . ?
C01T C01O H7 108.5 . . ?
C01T C01O HH 108.5 . . ?
C01K C01P H4 120.0 . . ?
C01M C01P C01K 120.0(2) . . ?
C01M C01P H4 120.0 . . ?
O00D C01Q C01I 112.69(19) . . ?
O00D C01Q H8 108.8 . . ?
O00D C01Q C01S 107.4(2) . . ?
C01I C01Q H8 108.8 . . ?
C01I C01Q C01S 110.2(2) . . ?
C01S C01Q H8 108.8 . . ?
H9 C01R HI 109.5 . . ?
H9 C01R HJ 109.5 . . ?
HI C01R HJ 109.5 . . ?
C01T C01R H9 109.5 . . ?
C01T C01R HI 109.5 . . ?
C01T C01R HJ 109.5 . . ?
C01L C01S H10 108.7 . . ?
C01L C01S HK 108.7 . . ?
C01Q C01S C01L 114.2(2) . . ?
C01Q C01S H10 108.7 . . ?
C01Q C01S HK 108.7 . . ?
H10 C01S HK 107.6 . . ?
C01O C01T H11 108.6 . . ?
C01O C01T HL 108.6 . . ?
C01R C01T C01O 114.5(2) . . ?
C01R C01T H11 108.6 . . ?
C01R C01T HL 108.6 . . ?
H11 C01T HL 107.6 . . ?
C01L C1 H1A 111.4 . . ?
C01L C1 H1B 111.4 . . ?
C01L C1 C2 101.9(6) . . ?
H1A C1 H1B 109.2 . . ?
C2 C1 H1A 111.4 . . ?
C2 C1 H1B 111.4 . . ?
O00D C2 C01I 96.7(5) . . ?
O00D C2 H2A 112.6 . . ?
C01I C2 H2A 112.6 . . ?
C1 C2 O00D 109.7(6) . . ?
C1 C2 C01I 111.4(7) . . ?
C1 C2 H2A 112.6 . . ?

loop_
_geom_bond_atom_site_label_1
_geom_bond_atom_site_label_2
_geom_bond_distance
_geom_bond_site_symmetry_2
_geom_bond_publ_flag
P001 O004 1.5946(11) . ?
P001 O005 1.5897(11) . ?
P001 O009 1.4625(11) . ?
P001 C00V 1.7782(16) . ?
P002 O007 1.5857(12) . ?
P002 O008 1.5941(12) . ?
P002 O00C 1.4635(12) . ?
P002 C011 1.7836(16) . ?
P003 O006 1.5854(12) . ?
P003 O00A 1.5883(12) . ?
P003 O00B 1.4661(12) . ?
P003 C00Z 1.7815(16) . ?
O004 C00E 1.4099(18) . ?
O005 C00F 1.4108(17) . ?
O006 C00S 1.4082(18) . ?
O007 C00Y 1.4122(18) . ?
O008 C00K 1.4073(18) . ?
O00A C00R 1.4084(18) . ?
O00D H00E 0.8400 . ?
O00D H00F 0.8400 . ?
O00D C01Q 1.434(3) . ?
O00D C2 1.550(8) . ?
C00E C00J 1.392(2) . ?
C00E C00Q 1.397(2) . ?
C00F C00G 1.393(2) . ?
C00F C00H 1.393(2) . ?
C00G C00X 1.396(2) . ?
C00G C014 1.505(2) . ?
C00H C00I 1.408(2) . ?
C00H C00N 1.522(2) . ?
C00I C00Y 1.393(2) . ?
C00I C010 1.519(2) . ?
C00J C00W 1.401(2) . ?
C00J C015 1.506(2) . ?
C00K C00O 1.389(2) . ?
C00K C00P 1.397(2) . ?
C00L C00O 1.399(2) . ?
C00L C00R 1.389(2) . ?
C00L C016 1.510(2) . ?
C00M C00Q 1.408(2) . ?
C00M C00S 1.394(2) . ?
C00M C00U 1.522(2) . ?
C00N H00A 0.9900 . ?
C00N H00B 0.9900 . ?
C00N C00Q 1.5218(19) . ?
C00O C01A 1.506(2) . ?
C00P C00T 1.406(2) . ?
C00P C010 1.524(2) . ?
C00R C00T 1.396(2) . ?
C00S C00W 1.391(2) . ?
C00T C00U 1.520(2) . ?
C00U H00C 0.9900 . ?
C00U H00D 0.9900 . ?
C00V C013 1.393(2) . ?
C00V C017 1.395(2) . ?
C00W C01C 1.511(2) . ?
C00X C00Y 1.392(2) . ?
C00X C018 1.503(2) . ?
C00Z C012 1.396(2) . ?
C00Z C019 1.391(2) . ?
C010 H01A 0.9900 . ?
C010 H01B 0.9900 . ?
C011 C01J 1.379(3) . ?
C011 C01K 1.386(3) . ?
C012 H012 0.9500 . ?
C012 C01B 1.386(2) . ?
C013 H013 0.9500 . ?
C013 C01F 1.387(2) . ?
C014 H01C 0.9800 . ?
C014 H01D 0.9800 . ?
C014 H01E 0.9800 . ?
C015 H01F 0.9800 . ?
C015 H01G 0.9800 . ?
C015 H01H 0.9800 . ?
C016 H01I 0.9800 . ?
C016 H01J 0.9800 . ?
C016 H01K 0.9800 . ?
C017 H017 0.9500 . ?
C017 C01H 1.387(3) . ?
C018 H01L 0.9800 . ?
C018 H01M 0.9800 . ?
C018 H01N 0.9800 . ?
C019 H019 0.9500 . ?
C019 C01G 1.395(3) . ?
C01A H01O 0.9800 . ?
C01A H01P 0.9800 . ?
C01A H01Q 0.9800 . ?
C01B H01R 0.9500 . ?
C01B C01D 1.376(3) . ?
C01C H01S 0.9800 . ?
C01C H01T 0.9800 . ?
C01C H01U 0.9800 . ?
C01D H01V 0.9500 . ?
C01D C01G 1.384(3) . ?
C01E H01W 0.9500 . ?
C01E C01F 1.379(3) . ?
C01E C01H 1.379(3) . ?
C01F H01X 0.9500 . ?
C01G H01Y 0.9500 . ?
C01H H01Z 0.9500 . ?
C01I H5 0.9800 . ?
C01I H 0.9800 . ?
C01I HA 0.9800 . ?
C01I HB 0.9800 . ?
C01I HC 0.9800 . ?
C01I HD 0.9800 . ?
C01I C01Q 1.475(3) . ?
C01I C2 1.688(9) . ?
C01J H01 0.9500 . ?
C01J C01N 1.394(3) . ?
C01K H1 0.9500 . ?
C01K C01P 1.388(3) . ?
C01L H6 0.9900 . ?
C01L HE 0.9900 . ?
C01L HF 0.9900 . ?
C01L HG 0.9900 . ?
C01L C01O 1.494(3) . ?
C01L C01S 1.564(3) . ?
C01L C1 1.483(9) . ?
C01M H2 0.9500 . ?
C01M C01N 1.366(4) . ?
C01M C01P 1.372(4) . ?
C01N H3 0.9500 . ?
C01O H7 0.9900 . ?
C01O HH 0.9900 . ?
C01O C01T 1.512(4) . ?
C01P H4 0.9500 . ?
C01Q H8 1.0000 . ?
C01Q C01S 1.509(4) . ?
C01R H9 0.9800 . ?
C01R HI 0.9800 . ?
C01R HJ 0.9800 . ?
C01R C01T 1.504(4) . ?
C01S H10 0.9900 . ?
C01S HK 0.9900 . ?
C01T H11 0.9900 . ?
C01T HL 0.9900 . ?
C1 H1A 0.9900 . ?
C1 H1B 0.9900 . ?
C1 C2 1.491(12) . ?
C2 H2A 1.0000 . ?

loop_
_geom_torsion_atom_site_label_1
_geom_torsion_atom_site_label_2
_geom_torsion_atom_site_label_3
_geom_torsion_atom_site_label_4
_geom_torsion
_geom_torsion_site_symmetry_1
_geom_torsion_site_symmetry_2
_geom_torsion_site_symmetry_3
_geom_torsion_site_symmetry_4
_geom_torsion_publ_flag
P001 O004 C00E C00J 103.80(13) . . . . ?
P001 O004 C00E C00Q -80.15(15) . . . . ?
P001 O005 C00F C00G -103.75(14) . . . . ?
P001 O005 C00F C00H 80.70(16) . . . . ?
P001 C00V C013 C01F 172.50(14) . . . . ?
P001 C00V C017 C01H -172.08(15) . . . . ?
P002 O007 C00Y C00I -81.91(16) . . . . ?
P002 O007 C00Y C00X 102.18(14) . . . . ?
P002 O008 C00K C00O -105.08(14) . . . . ?
P002 O008 C00K C00P 79.89(16) . . . . ?
P002 C011 C01J C01N 177.66(19) . . . . ?
P002 C011 C01K C01P -178.0(2) . . . . ?
P003 O006 C00S C00M 83.50(16) . . . . ?
P003 O006 C00S C00W -104.06(14) . . . . ?
P003 O00A C00R C00L 100.32(14) . . . . ?
P003 O00A C00R C00T -84.91(16) . . . . ?
P003 C00Z C012 C01B 171.83(13) . . . . ?
P003 C00Z C019 C01G -172.06(14) . . . . ?
O004 P001 O005 C00F -94.07(12) . . . . ?
O004 P001 C00V C013 75.18(14) . . . . ?
O004 P001 C00V C017 -111.26(15) . . . . ?
O004 C00E C00J C00W 175.47(13) . . . . ?
O004 C00E C00J C015 -1.6(2) . . . . ?
O004 C00E C00Q C00M -172.86(12) . . . . ?
O004 C00E C00Q C00N 2.4(2) . . . . ?
O005 P001 O004 C00E 92.32(11) . . . . ?
O005 P001 C00V C013 -176.40(13) . . . . ?
O005 P001 C00V C017 -2.84(16) . . . . ?
O005 C00F C00G C00X -175.25(13) . . . . ?
O005 C00F C00G C014 2.7(2) . . . . ?
O005 C00F C00H C00I 175.24(12) . . . . ?
O005 C00F C00H C00N -0.51(19) . . . . ?
O006 P003 O00A C00R 84.96(12) . . . . ?
O006 P003 C00Z C012 -37.16(14) . . . . ?
O006 P003 C00Z C019 136.99(14) . . . . ?
O006 C00S C00W C00J -167.37(13) . . . . ?
O006 C00S C00W C01C 11.4(2) . . . . ?
O007 P002 O008 C00K -91.36(12) . . . . ?
O007 P002 C011 C01J -13.08(19) . . . . ?
O007 P002 C011 C01K 165.89(17) . . . . ?
O008 P002 O007 C00Y 93.01(12) . . . . ?
O008 P002 C011 C01J 94.14(18) . . . . ?
O008 P002 C011 C01K -86.90(18) . . . . ?
O008 C00K C00O C00L -172.43(13) . . . . ?
O008 C00K C00O C01A 6.9(2) . . . . ?
O008 C00K C00P C00T 173.15(13) . . . . ?
O008 C00K C00P C010 -2.6(2) . . . . ?
O009 P001 O004 C00E -34.20(13) . . . . ?
O009 P001 O005 C00F 30.99(14) . . . . ?
O009 P001 C00V C013 -50.25(15) . . . . ?
O009 P001 C00V C017 123.31(15) . . . . ?
O00A P003 O006 C00S -84.22(12) . . . . ?
O00A P003 C00Z C012 -145.29(13) . . . . ?
O00A P003 C00Z C019 28.87(15) . . . . ?
O00A C00R C00T C00P -171.02(12) . . . . ?
O00A C00R C00T C00U 6.7(2) . . . . ?
O00B P003 O006 C00S 41.81(14) . . . . ?
O00B P003 O00A C00R -41.14(14) . . . . ?
O00B P003 C00Z C012 88.52(15) . . . . ?
O00B P003 C00Z C019 -97.32(15) . . . . ?
O00C P002 O007 C00Y -32.92(14) . . . . ?
O00C P002 O008 C00K 35.58(14) . . . . ?
O00C P002 C011 C01J -140.48(17) . . . . ?
O00C P002 C011 C01K 38.48(19) . . . . ?
O00D C01Q C01S C01L -63.2(3) . . . . ?
C00E C00J C00W C00S -3.2(2) . . . . ?
C00E C00J C00W C01C 178.02(15) . . . . ?
C00F C00G C00X C00Y -0.1(2) . . . . ?
C00F C00G C00X C018 178.21(14) . . . . ?
C00F C00H C00I C00Y -0.1(2) . . . . ?
C00F C00H C00I C010 -175.83(13) . . . . ?
C00F C00H C00N C00Q -90.52(17) . . . . ?
C00G C00F C00H C00I 0.1(2) . . . . ?
C00G C00F C00H C00N -175.61(13) . . . . ?
C00G C00X C00Y O007 175.78(13) . . . . ?
C00G C00X C00Y C00I 0.2(2) . . . . ?
C00H C00F C00G C00X -0.1(2) . . . . ?
C00H C00F C00G C014 177.92(15) . . . . ?
C00H C00I C00Y O007 -175.59(12) . . . . ?
C00H C00I C00Y C00X -0.1(2) . . . . ?
C00H C00I C010 C00P -93.23(17) . . . . ?
C00H C00N C00Q C00E 89.38(17) . . . . ?
C00H C00N C00Q C00M -95.58(17) . . . . ?
C00I C00H C00N C00Q 94.00(17) . . . . ?
C00J C00E C00Q C00M 2.8(2) . . . . ?
C00J C00E C00Q C00N 178.11(13) . . . . ?
C00K C00P C00T C00R -1.3(2) . . . . ?
C00K C00P C00T C00U -178.89(13) . . . . ?
C00K C00P C010 C00I -87.62(17) . . . . ?
C00L C00R C00T C00P 3.3(2) . . . . ?
C00L C00R C00T C00U -179.01(14) . . . . ?
C00M C00S C00W C00J 4.5(2) . . . . ?
C00M C00S C00W C01C -176.71(15) . . . . ?
C00N C00H C00I C00Y 175.53(13) . . . . ?
C00N C00H C00I C010 -0.3(2) . . . . ?
C00O C00K C00P C00T -1.4(2) . . . . ?
C00O C00K C00P C010 -177.15(14) . . . . ?
C00O C00L C00R O00A 171.92(13) . . . . ?
C00O C00L C00R C00T -2.4(2) . . . . ?
C00P C00K C00O C00L 2.3(2) . . . . ?
C00P C00K C00O C01A -178.43(15) . . . . ?
C00P C00T C00U C00M -93.46(17) . . . . ?
C00Q C00E C00J C00W -0.3(2) . . . . ?
C00Q C00E C00J C015 -177.41(14) . . . . ?
C00Q C00M C00S O006 169.76(12) . . . . ?
C00Q C00M C00S C00W -2.0(2) . . . . ?
C00Q C00M C00U C00T 96.04(17) . . . . ?
C00R C00L C00O C00K -0.4(2) . . . . ?
C00R C00L C00O C01A -179.63(15) . . . . ?
C00R C00T C00U C00M 88.97(17) . . . . ?
C00S C00M C00Q C00E -1.7(2) . . . . ?
C00S C00M C00Q C00N -176.81(13) . . . . ?
C00S C00M C00U C00T -87.20(17) . . . . ?
C00T C00P C010 C00I 96.89(17) . . . . ?
C00U C00M C00Q C00E 175.17(13) . . . . ?
C00U C00M C00Q C00N 0.0(2) . . . . ?
C00U C00M C00S O006 -7.2(2) . . . . ?
C00U C00M C00S C00W -178.93(14) . . . . ?
C00V P001 O004 C00E -161.33(11) . . . . ?
C00V P001 O005 C00F 157.40(12) . . . . ?
C00V C013 C01F C01E 0.0(3) . . . . ?
C00V C017 C01H C01E -0.3(3) . . . . ?
C00Y C00I C010 C00P 91.09(16) . . . . ?
C00Z P003 O006 C00S 172.08(12) . . . . ?
C00Z P003 O00A C00R -171.87(12) . . . . ?
C00Z C012 C01B C01D 0.4(3) . . . . ?
C00Z C019 C01G C01D 0.3(3) . . . . ?
C010 C00I C00Y O007 0.4(2) . . . . ?
C010 C00I C00Y C00X 175.84(14) . . . . ?
C010 C00P C00T C00R 174.30(13) . . . . ?
C010 C00P C00T C00U -3.3(2) . . . . ?
C011 P002 O007 C00Y -160.70(12) . . . . ?
C011 P002 O008 C00K 162.37(12) . . . . ?
C011 C01J C01N C01M 0.7(4) . . . . ?
C011 C01K C01P C01M -0.1(4) . . . . ?
C012 C00Z C019 C01G 2.1(3) . . . . ?
C012 C01B C01D C01G 2.0(3) . . . . ?
C013 C00V C017 C01H 1.4(3) . . . . ?
C014 C00G C00X C00Y -178.08(14) . . . . ?
C014 C00G C00X C018 0.2(2) . . . . ?
C015 C00J C00W C00S 173.82(15) . . . . ?
C015 C00J C00W C01C -5.0(2) . . . . ?
C016 C00L C00O C00K 179.34(15) . . . . ?
C016 C00L C00O C01A 0.1(2) . . . . ?
C016 C00L C00R O00A -7.8(2) . . . . ?
C016 C00L C00R C00T 177.87(15) . . . . ?
C017 C00V C013 C01F -1.2(3) . . . . ?
C018 C00X C00Y O007 -2.6(2) . . . . ?
C018 C00X C00Y C00I -178.16(15) . . . . ?
C019 C00Z C012 C01B -2.5(3) . . . . ?
C01B C01D C01G C019 -2.4(3) . . . . ?
C01F C01E C01H C017 -1.0(3) . . . . ?
C01H C01E C01F C013 1.1(3) . . . . ?
C01I C01Q C01S C01L 173.7(2) . . . . ?
C01J C011 C01K C01P 1.0(4) . . . . ?
C01K C011 C01J C01N -1.3(3) . . . . ?
C01L C01O C01T C01R 70.2(3) . . . . ?
C01L C1 C2 O00D 78.9(7) . . . . ?
C01L C1 C2 C01I -175.2(5) . . . . ?
C01N C01M C01P C01K -0.5(4) . . . . ?
C01O C01L C01S C01Q 172.4(2) . . . . ?
C01O C01L C1 C2 96.1(6) . . . . ?
C01P C01M C01N C01J 0.1(4) . . . . ?
C01S C01L C01O C01T -176.3(2) . . . . ?
C1 C01L C01O C01T 149.6(5) . . . . ?
